data_1575756
loop_
_publ_author_name
'Xu, Xiang'
'Du, Ronghuan'
'Sun, Luyang'
'Yang, Dawei'
'Wang, Baomin'
'Qu, Jingping'

_publ_section_title
;
 A bioinspired hetero-binuclear iron-molybdenum complex supported by
 tridentate sulfur donors and its catalytic activity toward hydrazine
 disproportionation.
;
_journal_issue 39
_journal_name_full 'Dalton transactions (Cambridge, England : 2003)'
_journal_page_first 14862
_journal_page_last 14867
_journal_paper_doi 10.1039/d5dt01575h
_journal_volume 54
_journal_year 2025
_chemical_formula_moiety 'C24 H38 Cl Fe Mo S3, F6 P'
_chemical_formula_sum 'C24 H38 Cl F6 Fe Mo P S3'
_chemical_formula_weight 754.93
_space_group_crystal_system monoclinic
_space_group_IT_number 14
_space_group_name_Hall '-P 2ybc'
_space_group_name_H-M_alt 'P 1 21/c 1'
_atom_sites_solution_hydrogens geom
_atom_sites_solution_primary dual
_audit_creation_date 2024-11-19
_audit_creation_method
;
Olex2 1.5
(compiled 2024.02.16 svn.r378c4104 for OlexSys, GUI svn.r6928)
;
_audit_update_record
;
2024-12-05 deposited with the CCDC.	2025-09-04 downloaded from the CCDC.
;
_cell_angle_alpha 90
_cell_angle_beta 91.766(2)
_cell_angle_gamma 90
_cell_formula_units_Z 4
_cell_length_a 12.2296(8)
_cell_length_b 14.7115(9)
_cell_length_c 16.6597(11)
_cell_measurement_reflns_used 9797
_cell_measurement_temperature 299.00
_cell_measurement_theta_max 27.20
_cell_measurement_theta_min 2.46
_cell_volume 2995.9(3)
_computing_cell_refinement 'SAINT V8.40A (Bruker, 2019)'
_computing_data_reduction 'SAINT V8.40A (Bruker, 2019)'
_computing_molecular_graphics 'Olex2 1.5 (Dolomanov et al., 2009)'
_computing_publication_material 'Olex2 1.5 (Dolomanov et al., 2009)'
_computing_structure_refinement 'SHELXL 2018/3 (Sheldrick, 2015)'
_computing_structure_solution 'SHELXT 2018/2 (Sheldrick, 2018)'
_diffrn_ambient_temperature 299.00
_diffrn_measured_fraction_theta_full 0.999
_diffrn_measured_fraction_theta_max 0.997
_diffrn_measurement_device_type 'Bruker APEX-II CCD'
_diffrn_measurement_method '\f and \w scans'
_diffrn_radiation_type MoK\a
_diffrn_radiation_wavelength 0.71073
_diffrn_reflns_av_R_equivalents 0.0475
_diffrn_reflns_av_unetI/netI 0.0289
_diffrn_reflns_Laue_measured_fraction_full 0.999
_diffrn_reflns_Laue_measured_fraction_max 0.997
_diffrn_reflns_limit_h_max 15
_diffrn_reflns_limit_h_min -15
_diffrn_reflns_limit_k_max 18
_diffrn_reflns_limit_k_min -19
_diffrn_reflns_limit_l_max 21
_diffrn_reflns_limit_l_min -21
_diffrn_reflns_number 50044
_diffrn_reflns_point_group_measured_fraction_full 0.999
_diffrn_reflns_point_group_measured_fraction_max 0.997
_diffrn_reflns_theta_full 25.242
_diffrn_reflns_theta_max 27.334
_diffrn_reflns_theta_min 2.166
_diffrn_source_current 50.0
_diffrn_source_power 2.5
_diffrn_source_voltage 50.0
_diffrn_standards_number 0
_exptl_absorpt_coefficient_mu 1.306
_exptl_absorpt_correction_T_max 0.7455
_exptl_absorpt_correction_T_min 0.5906
_exptl_absorpt_correction_type none
_exptl_absorpt_process_details
;
SADABS-2016/2 (Bruker,2016/2) was used for absorption correction.
wR2(int) was 0.1491 before and 0.0715 after correction.
The Ratio of minimum to maximum transmission is 0.7922.
The \l/2 correction factor is Not present.
;
_exptl_crystal_density_diffrn 1.674
_exptl_crystal_description block
_exptl_crystal_F_000 1536
_exptl_crystal_size_max 0.12
_exptl_crystal_size_mid 0.1
_exptl_crystal_size_min 0.08
_refine_diff_density_max 1.485
_refine_diff_density_min -1.158
_refine_diff_density_rms 0.116
_refine_ls_extinction_method none
_refine_ls_goodness_of_fit_ref 1.113
_refine_ls_hydrogen_treatment constr
_refine_ls_matrix_type full
_refine_ls_number_parameters 440
_refine_ls_number_reflns 6742
_refine_ls_number_restraints 520
_refine_ls_restrained_S_all 1.097
_refine_ls_R_factor_all 0.0758
_refine_ls_R_factor_gt 0.0618
_refine_ls_shift/su_max 0.000
_refine_ls_shift/su_mean 0.000
_refine_ls_structure_factor_coef Fsqd
_refine_ls_weighting_details 'w=1/[\s^2^(Fo^2^)+(0.0549P)^2^+15.1861P] where P=(Fo^2^+2Fc^2^)/3'
_refine_ls_weighting_scheme calc
_refine_ls_wR_factor_gt 0.1486
_refine_ls_wR_factor_ref 0.1558
_reflns_Friedel_coverage 0.000
_reflns_number_gt 5720
_reflns_number_total 6742
_reflns_threshold_expression 'I > 2\s(I)'
_cod_data_source_file d5dt01575h2.cif
_cod_data_source_block 1_CCDC2
_cod_depositor_comments 'Adding full bibliography for 1575754--1575757.cif.'
_cod_database_code 1575756
_shelx_shelxl_version_number 2018/3
_shelx_space_group_comment
;
The symmetry employed for this shelxl refinement is uniquely defined
by the following loop, which should always be used as a source of
symmetry information in preference to the above space-group names.
They are only intended as comments.
;
_shelx_estimated_absorpt_t_max 0.903
_shelx_estimated_absorpt_t_min 0.859
_olex2_refinement_description
;
1. Fixed Uiso
 At 1.2 times of:
  All C(H,H) groups
 At 1.5 times of:
  All C(H,H,H) groups
2. Uiso/Uaniso restraints and constraints
C3 \\sim C1 \\sim C5 \\sim C4 \\sim C2 \\sim C6 \\sim C10 \\sim C8 \\sim C9
\\sim C7 \\sim C3A \\sim C1A \\sim C5A \\sim C4A \\sim C2A \\sim C6A \\sim C10A
\\sim C8A \\sim C9A \\sim C7A: within 2A with sigma of 0.01 and sigma for
terminal atoms of 0.02 within 2A
3. Rigid body (RIGU) restrains
 C3, C1, C5, C4, C2, C6, C10, C8, C9, C7, Mo1
 with sigma for 1-2 distances of 0.001 and sigma for 1-3 distances of 0.001
 C3A, C1A, C5A, C4A, C2A, C6A, C10A, C8A, C9A, C7A, Mo1
 with sigma for 1-2 distances of 0.001 and sigma for 1-3 distances of 0.001
4. Others
 Sof(C3A)=Sof(C1A)=Sof(C5A)=Sof(C4A)=Sof(C2A)=Sof(C6A)=Sof(H6AA)=Sof(H6AB)=
 Sof(H6AC)=Sof(C10A)=Sof(H10D)=Sof(H10E)=Sof(H10F)=Sof(C8A)=Sof(H8AA)=Sof(H8AB)=
 Sof(H8AC)=Sof(C9A)=Sof(H9AA)=Sof(H9AB)=Sof(H9AC)=Sof(C7A)=Sof(H7AA)=Sof(H7AB)=
 Sof(H7AC)=1-FVAR(1)
 Sof(C3)=Sof(C1)=Sof(C5)=Sof(C4)=Sof(C2)=Sof(C6)=Sof(H6A)=Sof(H6B)=Sof(H6C)=
 Sof(C10)=Sof(H10A)=Sof(H10B)=Sof(H10C)=Sof(C8)=Sof(H8A)=Sof(H8B)=Sof(H8C)=
 Sof(C9)=Sof(H9A)=Sof(H9B)=Sof(H9C)=Sof(C7)=Sof(H7A)=Sof(H7B)=Sof(H7C)=FVAR(1)
5.a Secondary CH2 refined with riding coordinates:
 C21(H21A,H21B), C24(H24A,H24B), C23(H23A,H23B), C22(H22A,H22B)
5.b Idealised Me refined as rotating group:
 C16(H16A,H16B,H16C), C19(H19A,H19B,H19C), C20(H20A,H20B,H20C), C17(H17A,H17B,
 H17C), C18(H18A,H18B,H18C), C6(H6A,H6B,H6C), C10(H10A,H10B,H10C), C8(H8A,H8B,
 H8C), C9(H9A,H9B,H9C), C7(H7A,H7B,H7C), C6A(H6AA,H6AB,H6AC), C10A(H10D,H10E,
 H10F), C8A(H8AA,H8AB,H8AC), C9A(H9AA,H9AB,H9AC), C7A(H7AA,H7AB,H7AC)
;
_olex2_submission_special_instructions 'No special instructions were received'

loop_
_space_group_symop_operation_xyz
'x, y, z'
'-x, y+1/2, -z+1/2'
'-x, -y, -z'
'x, -y-1/2, z-1/2'

loop_
_atom_site_label
_atom_site_type_symbol
_atom_site_fract_x
_atom_site_fract_y
_atom_site_fract_z
_atom_site_U_iso_or_equiv
_atom_site_adp_type
_atom_site_occupancy
_atom_site_site_symmetry_order
_atom_site_calc_flag
_atom_site_refinement_flags_posn
_atom_site_refinement_flags_adp
_atom_site_refinement_flags_occupancy
_atom_site_disorder_assembly
_atom_site_disorder_group
Mo1 Mo 0.33888(4) 0.28519(3) 0.26860(3) 0.03196(14) Uani 1 1 d . . . . .
Fe1 Fe 0.19017(6) 0.40259(5) 0.31971(4) 0.02732(17) Uani 1 1 d . . . . .
S2 S 0.36110(12) 0.44426(10) 0.28131(9) 0.0424(3) Uani 1 1 d . . . . .
S1 S 0.14869(13) 0.26336(10) 0.26889(10) 0.0470(4) Uani 1 1 d . . . . .
Cl1 Cl 0.29334(14) 0.31655(12) 0.41048(8) 0.0546(4) Uani 1 1 d . . . . .
S3 S 0.30334(14) 0.32194(12) 0.12863(9) 0.0510(4) Uani 1 1 d . . . . .
P007 P 0.18782(17) 0.63918(14) -0.01829(12) 0.0633(5) Uani 1 1 d . . . . .
F008 F 0.2054(6) 0.6429(5) 0.0752(3) 0.125(2) Uani 1 1 d . . . . .
C14 C 0.1565(5) 0.5043(4) 0.4040(3) 0.0399(13) Uani 1 1 d . . . . .
C11 C 0.0598(5) 0.4944(4) 0.2833(3) 0.0396(12) Uani 1 1 d . . . . .
C12 C 0.0189(5) 0.4266(4) 0.3355(4) 0.0421(13) Uani 1 1 d . . . . .
C15 C 0.1423(5) 0.5431(4) 0.3268(3) 0.0373(12) Uani 1 1 d . . . . .
F00D F 0.3088(5) 0.6049(5) -0.0253(4) 0.123(2) Uani 1 1 d . . . . .
F00E F 0.1719(7) 0.6358(5) -0.1126(4) 0.133(3) Uani 1 1 d . . . . .
C13 C 0.0789(5) 0.4321(4) 0.4109(4) 0.0418(13) Uani 1 1 d . . . . .
C3 C 0.4692(11) 0.1956(10) 0.3367(9) 0.0478(16) Uani 0.579(6) 1 d . U P A 1
F00H F 0.2298(8) 0.7366(4) -0.0256(4) 0.146(3) Uani 1 1 d . . . . .
C16 C 0.0083(6) 0.5224(5) 0.2036(4) 0.0552(17) Uani 1 1 d . . . . .
H16A H 0.063297 0.547742 0.170301 0.083 Uiso 1 1 calc R U . . .
H16B H -0.047281 0.567146 0.212276 0.083 Uiso 1 1 calc R U . . .
H16C H -0.023877 0.470284 0.177541 0.083 Uiso 1 1 calc R U . . .
C1 C 0.4761(12) 0.2061(9) 0.2008(10) 0.0467(16) Uani 0.579(6) 1 d . U P A 1
C19 C 0.2351(6) 0.5376(5) 0.4688(4) 0.0573(17) Uani 1 1 d . . . . .
H19A H 0.240513 0.493286 0.511113 0.086 Uiso 1 1 calc R U . . .
H19B H 0.209141 0.593996 0.490010 0.086 Uiso 1 1 calc R U . . .
H19C H 0.305875 0.546619 0.446738 0.086 Uiso 1 1 calc R U . . .
C20 C 0.1976(6) 0.6280(4) 0.3001(4) 0.0545(16) Uani 1 1 d . . . . .
H20A H 0.272706 0.627299 0.318540 0.082 Uiso 1 1 calc R U . . .
H20B H 0.161426 0.679832 0.322020 0.082 Uiso 1 1 calc R U . . .
H20C H 0.194088 0.631274 0.242499 0.082 Uiso 1 1 calc R U . . .
C17 C -0.0791(5) 0.3669(6) 0.3198(5) 0.066(2) Uani 1 1 d . . . . .
H17A H -0.092583 0.361317 0.262977 0.100 Uiso 1 1 calc R U . . .
H17B H -0.141868 0.393492 0.343958 0.100 Uiso 1 1 calc R U . . .
H17C H -0.065593 0.307899 0.342565 0.100 Uiso 1 1 calc R U . . .
C21 C 0.0986(6) 0.2747(6) 0.1634(5) 0.069(2) Uani 1 1 d . . . . .
H21A H 0.105284 0.216376 0.136884 0.083 Uiso 1 1 calc R U . . .
H21B H 0.021589 0.290523 0.162911 0.083 Uiso 1 1 calc R U . . .
C18 C 0.0602(6) 0.3773(5) 0.4835(4) 0.064(2) Uani 1 1 d . . . . .
H18A H 0.064398 0.313840 0.470424 0.096 Uiso 1 1 calc R U . . .
H18B H -0.010970 0.390673 0.503263 0.096 Uiso 1 1 calc R U . . .
H18C H 0.114915 0.391679 0.524067 0.096 Uiso 1 1 calc R U . . .
C5 C 0.3889(10) 0.1442(8) 0.2214(8) 0.0444(16) Uani 0.579(6) 1 d . U P A 1
C24 C 0.3479(7) 0.4958(5) 0.1798(4) 0.068(2) Uani 1 1 d . . . . .
H24A H 0.276310 0.523889 0.173971 0.081 Uiso 1 1 calc R U . . .
H24B H 0.402110 0.543630 0.175827 0.081 Uiso 1 1 calc R U . . .
F00R F 0.0697(6) 0.6668(8) -0.0113(6) 0.188(4) Uani 1 1 d . . . . .
C4 C 0.3868(10) 0.1406(8) 0.3071(8) 0.0456(15) Uani 0.579(6) 1 d . U P A 1
F00T F 0.1548(8) 0.5369(5) -0.0119(6) 0.170(4) Uani 1 1 d . . . . .
C23 C 0.3614(8) 0.4323(5) 0.1135(5) 0.078(3) Uani 1 1 d . . . . .
H23A H 0.438901 0.425275 0.104487 0.094 Uiso 1 1 calc R U . . .
H23B H 0.328064 0.458483 0.065220 0.094 Uiso 1 1 calc R U . . .
C2 C 0.5252(10) 0.2376(9) 0.2734(9) 0.0486(15) Uani 0.579(6) 1 d . U P A 1
C22 C 0.1572(6) 0.3432(6) 0.1176(5) 0.071(2) Uani 1 1 d . . . . .
H22A H 0.140427 0.403467 0.137256 0.086 Uiso 1 1 calc R U . . .
H22B H 0.134549 0.339963 0.061316 0.086 Uiso 1 1 calc R U . . .
C6 C 0.5158(13) 0.2114(12) 0.1161(8) 0.074(3) Uani 0.579(6) 1 d . U P A 1
H6A H 0.454580 0.206505 0.078920 0.112 Uiso 0.579(6) 1 calc R U P A 1
H6B H 0.566068 0.162614 0.107151 0.112 Uiso 0.579(6) 1 calc R U P A 1
H6C H 0.551999 0.268516 0.108452 0.112 Uiso 0.579(6) 1 calc R U P A 1
C10 C 0.3228(12) 0.0824(10) 0.1657(10) 0.076(3) Uani 0.579(6) 1 d . U P A 1
H10A H 0.246612 0.087864 0.176923 0.113 Uiso 0.579(6) 1 calc R U P A 1
H10B H 0.345834 0.020625 0.173778 0.113 Uiso 0.579(6) 1 calc R U P A 1
H10C H 0.334210 0.099650 0.110968 0.113 Uiso 0.579(6) 1 calc R U P A 1
C8 C 0.5072(12) 0.2078(11) 0.4233(7) 0.073(3) Uani 0.579(6) 1 d . U P A 1
H8A H 0.499556 0.270356 0.438353 0.109 Uiso 0.579(6) 1 calc R U P A 1
H8B H 0.582613 0.190122 0.429231 0.109 Uiso 0.579(6) 1 calc R U P A 1
H8C H 0.463663 0.170492 0.457148 0.109 Uiso 0.579(6) 1 calc R U P A 1
C9 C 0.3171(12) 0.0802(9) 0.3582(10) 0.076(3) Uani 0.579(6) 1 d . U P A 1
H9A H 0.344494 0.081696 0.412796 0.114 Uiso 0.579(6) 1 calc R U P A 1
H9B H 0.319566 0.018971 0.338393 0.114 Uiso 0.579(6) 1 calc R U P A 1
H9C H 0.242855 0.101554 0.355855 0.114 Uiso 0.579(6) 1 calc R U P A 1
C7 C 0.6167(11) 0.2998(10) 0.2784(10) 0.074(3) Uani 0.579(6) 1 d . U P A 1
H7A H 0.617435 0.336293 0.230700 0.111 Uiso 0.579(6) 1 calc R U P A 1
H7B H 0.683646 0.265910 0.283498 0.111 Uiso 0.579(6) 1 calc R U P A 1
H7C H 0.609759 0.338419 0.324438 0.111 Uiso 0.579(6) 1 calc R U P A 1
C3A C 0.5093(14) 0.2403(12) 0.3197(11) 0.0470(18) Uani 0.421(6) 1 d . U P A 2
C1A C 0.4528(18) 0.1837(13) 0.1994(14) 0.0474(18) Uani 0.421(6) 1 d . U P A 2
C5A C 0.3956(14) 0.1340(11) 0.2624(14) 0.0477(17) Uani 0.421(6) 1 d . U P A 2
C4A C 0.4406(17) 0.1703(13) 0.3353(13) 0.0475(18) Uani 0.421(6) 1 d . U P A 2
C2A C 0.5195(14) 0.2512(12) 0.2373(12) 0.0488(18) Uani 0.421(6) 1 d . U P A 2
C6A C 0.461(2) 0.1640(16) 0.1100(11) 0.075(4) Uani 0.421(6) 1 d . U P A 2
H6AA H 0.393847 0.137074 0.090207 0.112 Uiso 0.421(6) 1 calc R U P A 2
H6AB H 0.520406 0.122858 0.101676 0.112 Uiso 0.421(6) 1 calc R U P A 2
H6AC H 0.473569 0.219736 0.081770 0.112 Uiso 0.421(6) 1 calc R U P A 2
C10A C 0.3253(17) 0.0579(13) 0.2519(14) 0.076(3) Uani 0.421(6) 1 d . U P A 2
H10D H 0.279954 0.052177 0.297592 0.114 Uiso 0.421(6) 1 calc R U P A 2
H10E H 0.368421 0.003807 0.246519 0.114 Uiso 0.421(6) 1 calc R U P A 2
H10F H 0.280081 0.066213 0.204315 0.114 Uiso 0.421(6) 1 calc R U P A 2
C8A C 0.5756(16) 0.2908(14) 0.3845(13) 0.075(4) Uani 0.421(6) 1 d . U P A 2
H8AA H 0.619989 0.336244 0.360013 0.113 Uiso 0.421(6) 1 calc R U P A 2
H8AB H 0.621774 0.248629 0.413598 0.113 Uiso 0.421(6) 1 calc R U P A 2
H8AC H 0.526831 0.319471 0.420859 0.113 Uiso 0.421(6) 1 calc R U P A 2
C9A C 0.4202(17) 0.1336(13) 0.4175(10) 0.069(3) Uani 0.421(6) 1 d . U P A 2
H9AA H 0.445040 0.176751 0.457237 0.104 Uiso 0.421(6) 1 calc R U P A 2
H9AB H 0.459139 0.077434 0.425059 0.104 Uiso 0.421(6) 1 calc R U P A 2
H9AC H 0.343256 0.123084 0.422818 0.104 Uiso 0.421(6) 1 calc R U P A 2
C7A C 0.5991(17) 0.3143(14) 0.1991(14) 0.077(4) Uani 0.421(6) 1 d . U P A 2
H7AA H 0.575405 0.326316 0.144632 0.115 Uiso 0.421(6) 1 calc R U P A 2
H7AB H 0.670215 0.286520 0.199506 0.115 Uiso 0.421(6) 1 calc R U P A 2
H7AC H 0.602753 0.370251 0.228598 0.115 Uiso 0.421(6) 1 calc R U P A 2

loop_
_atom_site_aniso_label
_atom_site_aniso_U_11
_atom_site_aniso_U_22
_atom_site_aniso_U_33
_atom_site_aniso_U_23
_atom_site_aniso_U_13
_atom_site_aniso_U_12
Mo1 0.0354(3) 0.0310(2) 0.0296(2) 0.00145(17) 0.00255(17) 0.00880(18)
Fe1 0.0254(3) 0.0226(3) 0.0339(4) -0.0004(3) -0.0011(3) 0.0031(3)
S2 0.0366(7) 0.0371(7) 0.0534(8) -0.0024(6) 0.0017(6) -0.0058(6)
S1 0.0462(8) 0.0332(7) 0.0618(10) -0.0074(7) 0.0046(7) -0.0070(6)
Cl1 0.0689(10) 0.0684(10) 0.0267(6) 0.0058(6) 0.0045(6) 0.0383(8)
S3 0.0612(10) 0.0590(10) 0.0327(7) 0.0030(7) -0.0020(7) 0.0214(8)
P007 0.0673(12) 0.0563(11) 0.0644(11) 0.0167(9) -0.0281(10) -0.0108(9)
F008 0.144(6) 0.166(7) 0.063(3) 0.029(4) -0.015(3) -0.020(5)
C14 0.045(3) 0.038(3) 0.037(3) -0.012(2) 0.001(2) 0.016(2)
C11 0.036(3) 0.038(3) 0.045(3) -0.002(2) -0.001(2) 0.013(2)
C12 0.033(3) 0.039(3) 0.055(3) -0.002(3) 0.009(2) 0.009(2)
C15 0.042(3) 0.027(2) 0.043(3) -0.007(2) 0.001(2) 0.010(2)
F00D 0.093(4) 0.142(6) 0.134(6) 0.003(5) -0.015(4) 0.014(4)
F00E 0.175(7) 0.145(6) 0.074(4) 0.003(4) -0.056(4) -0.024(5)
C13 0.041(3) 0.040(3) 0.045(3) -0.003(2) 0.014(2) 0.014(2)
C3 0.050(3) 0.049(4) 0.045(2) 0.001(3) -0.002(2) 0.023(3)
F00H 0.261(10) 0.055(3) 0.118(5) 0.021(3) -0.036(6) -0.043(4)
C16 0.057(4) 0.052(4) 0.056(4) 0.005(3) -0.012(3) 0.018(3)
C1 0.047(3) 0.048(4) 0.045(2) 0.005(3) 0.002(2) 0.022(3)
C19 0.068(4) 0.054(4) 0.049(4) -0.015(3) -0.012(3) 0.011(3)
C20 0.067(4) 0.030(3) 0.066(4) -0.001(3) -0.002(3) 0.002(3)
C17 0.033(3) 0.074(5) 0.093(6) -0.001(4) 0.008(3) -0.005(3)
C21 0.054(4) 0.081(5) 0.072(5) -0.037(4) -0.022(4) 0.005(4)
C18 0.066(5) 0.070(5) 0.057(4) 0.010(4) 0.028(4) 0.018(4)
C5 0.047(3) 0.037(3) 0.049(3) -0.004(3) -0.002(3) 0.022(2)
C24 0.091(6) 0.048(4) 0.066(5) 0.023(3) 0.030(4) 0.001(4)
F00R 0.091(5) 0.277(12) 0.195(9) -0.002(8) -0.035(5) 0.065(7)
C4 0.046(3) 0.041(3) 0.050(3) 0.009(3) 0.002(3) 0.022(2)
F00T 0.196(8) 0.091(5) 0.220(9) 0.029(5) -0.029(7) -0.070(5)
C23 0.119(7) 0.064(5) 0.052(4) 0.029(4) 0.016(4) 0.011(5)
C2 0.044(3) 0.048(3) 0.054(3) 0.001(3) -0.001(3) 0.017(2)
C22 0.065(5) 0.095(6) 0.053(4) -0.002(4) -0.022(4) 0.023(5)
C6 0.076(7) 0.096(8) 0.052(3) 0.014(4) 0.018(4) 0.033(6)
C10 0.078(6) 0.058(5) 0.089(6) -0.027(5) -0.022(5) 0.017(4)
C8 0.069(6) 0.099(7) 0.049(3) -0.008(4) -0.012(3) 0.037(5)
C9 0.075(6) 0.056(5) 0.098(6) 0.031(5) 0.027(5) 0.021(4)
C7 0.053(4) 0.066(5) 0.103(7) -0.007(5) 0.002(4) 0.004(4)
C3A 0.045(4) 0.046(4) 0.050(3) 0.001(3) 0.000(3) 0.021(3)
C1A 0.050(4) 0.046(4) 0.045(3) 0.002(3) 0.002(3) 0.026(3)
C5A 0.048(3) 0.040(3) 0.055(3) 0.003(3) 0.001(3) 0.020(3)
C4A 0.048(4) 0.048(4) 0.047(3) 0.007(3) 0.004(3) 0.022(3)
C2A 0.047(4) 0.047(4) 0.053(3) 0.007(3) 0.006(3) 0.019(3)
C6A 0.092(9) 0.084(9) 0.048(3) -0.006(4) 0.003(4) 0.035(7)
C10A 0.073(6) 0.052(5) 0.102(7) -0.002(5) -0.003(6) 0.003(4)
C8A 0.065(7) 0.079(7) 0.080(6) -0.019(6) -0.022(6) 0.021(5)
C9A 0.085(7) 0.069(7) 0.055(4) 0.019(4) 0.017(4) 0.033(6)
C7A 0.067(6) 0.065(6) 0.099(8) 0.021(6) 0.027(6) 0.011(5)

loop_
_atom_type_symbol
_atom_type_description
_atom_type_scat_dispersion_real
_atom_type_scat_dispersion_imag
_atom_type_scat_source
C C 0.0033 0.0016 'International Tables Vol C Tables 4.2.6.8 and 6.1.1.4'
H H 0.0000 0.0000 'International Tables Vol C Tables 4.2.6.8 and 6.1.1.4'
Cl Cl 0.1484 0.1585 'International Tables Vol C Tables 4.2.6.8 and 6.1.1.4'
F F 0.0171 0.0103 'International Tables Vol C Tables 4.2.6.8 and 6.1.1.4'
Fe Fe 0.3463 0.8444 'International Tables Vol C Tables 4.2.6.8 and 6.1.1.4'
Mo Mo -1.6832 0.6857 'International Tables Vol C Tables 4.2.6.8 and 6.1.1.4'
P P 0.1023 0.0942 'International Tables Vol C Tables 4.2.6.8 and 6.1.1.4'
S S 0.1246 0.1234 'International Tables Vol C Tables 4.2.6.8 and 6.1.1.4'

loop_
_geom_angle_atom_site_label_1
_geom_angle_atom_site_label_2
_geom_angle_atom_site_label_3
_geom_angle
_geom_angle_site_symmetry_1
_geom_angle_site_symmetry_3
_geom_angle_publ_flag
S2 Mo1 Fe1 53.70(4) . . ?
S2 Mo1 Cl1 76.11(6) . . ?
S2 Mo1 S3 83.22(6) . . ?
S2 Mo1 C2 100.4(3) . . ?
S2 Mo1 C1A 126.9(5) . . ?
S1 Mo1 Fe1 53.31(4) . . ?
S1 Mo1 S2 104.26(5) . . ?
S1 Mo1 Cl1 76.86(6) . . ?
S1 Mo1 S3 83.34(6) . . ?
S1 Mo1 C1 130.8(4) . . ?
S1 Mo1 C2 155.0(3) . . ?
S1 Mo1 C1A 120.8(5) . . ?
S1 Mo1 C4A 114.2(5) . . ?
Cl1 Mo1 Fe1 53.26(4) . . ?
S3 Mo1 Fe1 93.38(4) . . ?
S3 Mo1 Cl1 146.63(5) . . ?
C3 Mo1 Fe1 132.2(3) . . ?
C3 Mo1 S2 116.1(4) . . ?
C3 Mo1 S1 125.7(4) . . ?
C3 Mo1 Cl1 79.2(4) . . ?
C3 Mo1 S3 134.0(4) . . ?
C3 Mo1 C1 57.9(5) . . ?
C3 Mo1 C2 34.9(5) . . ?
C1 Mo1 Fe1 167.1(3) . . ?
C1 Mo1 S2 116.7(3) . . ?
C1 Mo1 Cl1 136.9(4) . . ?
C1 Mo1 S3 76.0(4) . . ?
C1 Mo1 C2 34.7(5) . . ?
C5 Mo1 Fe1 151.8(3) . . ?
C5 Mo1 S2 152.8(3) . . ?
C5 Mo1 S1 98.7(3) . . ?
C5 Mo1 Cl1 124.0(3) . . ?
C5 Mo1 S3 85.1(3) . . ?
C5 Mo1 C3 58.3(4) . . ?
C5 Mo1 C1 36.2(5) . . ?
C5 Mo1 C2 58.9(4) . . ?
C4 Mo1 Fe1 133.0(3) . . ?
C4 Mo1 S2 149.9(4) . . ?
C4 Mo1 S1 96.7(3) . . ?
C4 Mo1 Cl1 88.2(4) . . ?
C4 Mo1 S3 120.9(4) . . ?
C4 Mo1 C3 34.5(5) . . ?
C4 Mo1 C1 59.8(5) . . ?
C4 Mo1 C5 36.2(4) . . ?
C4 Mo1 C2 58.8(5) . . ?
C2 Mo1 Fe1 147.2(3) . . ?
C2 Mo1 Cl1 105.3(4) . . ?
C2 Mo1 S3 104.0(4) . . ?
C3A Mo1 Fe1 132.9(4) . . ?
C3A Mo1 S2 98.6(5) . . ?
C3A Mo1 S1 146.9(5) . . ?
C3A Mo1 Cl1 85.9(5) . . ?
C3A Mo1 S3 123.3(5) . . ?
C3A Mo1 C1A 57.6(7) . . ?
C3A Mo1 C5A 58.7(6) . . ?
C3A Mo1 C4A 33.8(6) . . ?
C3A Mo1 C2A 34.8(6) . . ?
C1A Mo1 Fe1 169.1(5) . . ?
C1A Mo1 Cl1 137.1(5) . . ?
C1A Mo1 S3 76.3(5) . . ?
C5A Mo1 Fe1 146.9(5) . . ?
C5A Mo1 S2 156.1(4) . . ?
C5A Mo1 S1 99.5(4) . . ?
C5A Mo1 Cl1 107.1(6) . . ?
C5A Mo1 S3 102.4(6) . . ?
C5A Mo1 C1A 36.5(7) . . ?
C5A Mo1 C4A 35.3(7) . . ?
C5A Mo1 C2A 60.1(6) . . ?
C4A Mo1 Fe1 132.0(5) . . ?
C4A Mo1 S2 127.6(6) . . ?
C4A Mo1 Cl1 79.4(5) . . ?
C4A Mo1 S3 133.7(5) . . ?
C4A Mo1 C1A 57.8(7) . . ?
C2A Mo1 Fe1 150.2(5) . . ?
C2A Mo1 S2 97.2(5) . . ?
C2A Mo1 S1 156.0(5) . . ?
C2A Mo1 Cl1 119.5(5) . . ?
C2A Mo1 S3 88.6(5) . . ?
C2A Mo1 C1A 35.1(7) . . ?
C2A Mo1 C4A 57.6(6) . . ?
S2 Fe1 Mo1 56.39(4) . . ?
S2 Fe1 Cl1 81.08(6) . . ?
S1 Fe1 Mo1 56.13(4) . . ?
S1 Fe1 S2 109.47(6) . . ?
S1 Fe1 Cl1 82.02(7) . . ?
Cl1 Fe1 Mo1 59.42(4) . . ?
C14 Fe1 Mo1 145.50(16) . . ?
C14 Fe1 S2 101.29(18) . . ?
C14 Fe1 S1 147.81(18) . . ?
C14 Fe1 Cl1 93.83(16) . . ?
C14 Fe1 C11 65.5(2) . . ?
C14 Fe1 C12 65.7(2) . . ?
C14 Fe1 C15 38.8(2) . . ?
C14 Fe1 C13 39.7(2) . . ?
C11 Fe1 Mo1 145.00(16) . . ?
C11 Fe1 S2 115.22(17) . . ?
C11 Fe1 S1 107.75(16) . . ?
C11 Fe1 Cl1 155.09(16) . . ?
C12 Fe1 Mo1 145.36(16) . . ?
C12 Fe1 S2 153.20(17) . . ?
C12 Fe1 S1 89.23(17) . . ?
C12 Fe1 Cl1 121.58(17) . . ?
C12 Fe1 C11 38.6(2) . . ?
C12 Fe1 C15 64.4(2) . . ?
C15 Fe1 Mo1 145.95(16) . . ?
C15 Fe1 S2 90.58(16) . . ?
C15 Fe1 S1 146.07(16) . . ?
C15 Fe1 Cl1 129.25(16) . . ?
C15 Fe1 C11 38.4(2) . . ?
C13 Fe1 Mo1 145.32(16) . . ?
C13 Fe1 S2 139.39(18) . . ?
C13 Fe1 S1 108.18(18) . . ?
C13 Fe1 Cl1 89.60(17) . . ?
C13 Fe1 C11 65.7(2) . . ?
C13 Fe1 C12 39.4(2) . . ?
C13 Fe1 C15 65.3(2) . . ?
Fe1 S2 Mo1 69.91(4) . . ?
C24 S2 Mo1 108.5(3) . . ?
C24 S2 Fe1 108.0(3) . . ?
Fe1 S1 Mo1 70.56(5) . . ?
C21 S1 Mo1 106.5(3) . . ?
C21 S1 Fe1 109.7(3) . . ?
Fe1 Cl1 Mo1 67.32(4) . . ?
C23 S3 Mo1 106.1(3) . . ?
C23 S3 C22 102.8(4) . . ?
C22 S3 Mo1 106.4(3) . . ?
F008 P007 F00D 89.1(4) . . ?
F008 P007 F00E 179.2(4) . . ?
F00D P007 F00E 90.2(4) . . ?
F00H P007 F008 90.6(4) . . ?
F00H P007 F00D 88.6(5) . . ?
F00H P007 F00E 88.9(4) . . ?
F00H P007 F00T 175.3(6) . . ?
F00R P007 F008 90.9(5) . . ?
F00R P007 F00D 177.0(6) . . ?
F00R P007 F00E 89.8(5) . . ?
F00R P007 F00H 94.4(6) . . ?
F00R P007 F00T 90.3(6) . . ?
F00T P007 F008 89.7(5) . . ?
F00T P007 F00D 86.7(5) . . ?
F00T P007 F00E 90.7(5) . . ?
C15 C14 Fe1 72.5(3) . . ?
C15 C14 C13 108.0(5) . . ?
C15 C14 C19 125.4(6) . . ?
C13 C14 Fe1 70.7(3) . . ?
C13 C14 C19 126.5(6) . . ?
C19 C14 Fe1 125.2(4) . . ?
C12 C11 Fe1 70.2(3) . . ?
C12 C11 C16 125.7(6) . . ?
C15 C11 Fe1 70.4(3) . . ?
C15 C11 C12 107.4(5) . . ?
C15 C11 C16 125.6(6) . . ?
C16 C11 Fe1 134.6(4) . . ?
C11 C12 Fe1 71.2(3) . . ?
C11 C12 C13 108.4(5) . . ?
C11 C12 C17 126.6(6) . . ?
C13 C12 Fe1 69.1(3) . . ?
C13 C12 C17 124.6(6) . . ?
C17 C12 Fe1 131.2(4) . . ?
C14 C15 Fe1 68.6(3) . . ?
C14 C15 C11 109.0(5) . . ?
C14 C15 C20 124.4(5) . . ?
C11 C15 Fe1 71.2(3) . . ?
C11 C15 C20 126.3(5) . . ?
C20 C15 Fe1 131.3(4) . . ?
C14 C13 Fe1 69.7(3) . . ?
C14 C13 C12 107.1(5) . . ?
C14 C13 C18 126.1(6) . . ?
C12 C13 Fe1 71.6(3) . . ?
C12 C13 C18 126.7(6) . . ?
C18 C13 Fe1 126.5(4) . . ?
C4 C3 Mo1 71.0(7) . . ?
C4 C3 C2 110.8(12) . . ?
C4 C3 C8 127.9(15) . . ?
C2 C3 Mo1 74.4(7) . . ?
C2 C3 C8 121.1(14) . . ?
C8 C3 Mo1 125.6(9) . . ?
C11 C16 H16A 109.5 . . ?
C11 C16 H16B 109.5 . . ?
C11 C16 H16C 109.5 . . ?
H16A C16 H16B 109.5 . . ?
H16A C16 H16C 109.5 . . ?
H16B C16 H16C 109.5 . . ?
C5 C1 Mo1 70.0(7) . . ?
C5 C1 C6 120.9(14) . . ?
C2 C1 Mo1 73.6(8) . . ?
C2 C1 C5 107.5(13) . . ?
C2 C1 C6 130.1(14) . . ?
C6 C1 Mo1 132.6(10) . . ?
C14 C19 H19A 109.5 . . ?
C14 C19 H19B 109.5 . . ?
C14 C19 H19C 109.5 . . ?
H19A C19 H19B 109.5 . . ?
H19A C19 H19C 109.5 . . ?
H19B C19 H19C 109.5 . . ?
C15 C20 H20A 109.5 . . ?
C15 C20 H20B 109.5 . . ?
C15 C20 H20C 109.5 . . ?
H20A C20 H20B 109.5 . . ?
H20A C20 H20C 109.5 . . ?
H20B C20 H20C 109.5 . . ?
C12 C17 H17A 109.5 . . ?
C12 C17 H17B 109.5 . . ?
C12 C17 H17C 109.5 . . ?
H17A C17 H17B 109.5 . . ?
H17A C17 H17C 109.5 . . ?
H17B C17 H17C 109.5 . . ?
S1 C21 H21A 108.8 . . ?
S1 C21 H21B 108.8 . . ?
H21A C21 H21B 107.7 . . ?
C22 C21 S1 113.9(5) . . ?
C22 C21 H21A 108.8 . . ?
C22 C21 H21B 108.8 . . ?
C13 C18 H18A 109.5 . . ?
C13 C18 H18B 109.5 . . ?
C13 C18 H18C 109.5 . . ?
H18A C18 H18B 109.5 . . ?
H18A C18 H18C 109.5 . . ?
H18B C18 H18C 109.5 . . ?
C1 C5 Mo1 73.8(7) . . ?
C1 C5 C10 127.9(14) . . ?
C4 C5 Mo1 71.3(6) . . ?
C4 C5 C1 107.2(11) . . ?
C4 C5 C10 124.3(13) . . ?
C10 C5 Mo1 127.3(8) . . ?
S2 C24 H24A 108.6 . . ?
S2 C24 H24B 108.6 . . ?
H24A C24 H24B 107.6 . . ?
C23 C24 S2 114.8(5) . . ?
C23 C24 H24A 108.6 . . ?
C23 C24 H24B 108.6 . . ?
C3 C4 Mo1 74.5(7) . . ?
C3 C4 C5 107.6(11) . . ?
C3 C4 C9 124.3(14) . . ?
C5 C4 Mo1 72.5(6) . . ?
C5 C4 C9 127.7(14) . . ?
C9 C4 Mo1 124.0(8) . . ?
S3 C23 H23A 108.6 . . ?
S3 C23 H23B 108.6 . . ?
C24 C23 S3 114.8(5) . . ?
C24 C23 H23A 108.6 . . ?
C24 C23 H23B 108.6 . . ?
H23A C23 H23B 107.6 . . ?
C3 C2 Mo1 70.7(7) . . ?
C3 C2 C7 128.6(14) . . ?
C1 C2 Mo1 71.7(7) . . ?
C1 C2 C3 107.0(12) . . ?
C1 C2 C7 124.4(15) . . ?
C7 C2 Mo1 123.6(9) . . ?
S3 C22 H22A 109.9 . . ?
S3 C22 H22B 109.9 . . ?
C21 C22 S3 108.9(5) . . ?
C21 C22 H22A 109.9 . . ?
C21 C22 H22B 109.9 . . ?
H22A C22 H22B 108.3 . . ?
C1 C6 H6A 109.5 . . ?
C1 C6 H6B 109.5 . . ?
C1 C6 H6C 109.5 . . ?
H6A C6 H6B 109.5 . . ?
H6A C6 H6C 109.5 . . ?
H6B C6 H6C 109.5 . . ?
C5 C10 H10A 109.5 . . ?
C5 C10 H10B 109.5 . . ?
C5 C10 H10C 109.5 . . ?
H10A C10 H10B 109.5 . . ?
H10A C10 H10C 109.5 . . ?
H10B C10 H10C 109.5 . . ?
C3 C8 H8A 109.5 . . ?
C3 C8 H8B 109.5 . . ?
C3 C8 H8C 109.5 . . ?
H8A C8 H8B 109.5 . . ?
H8A C8 H8C 109.5 . . ?
H8B C8 H8C 109.5 . . ?
C4 C9 H9A 109.5 . . ?
C4 C9 H9B 109.5 . . ?
C4 C9 H9C 109.5 . . ?
H9A C9 H9B 109.5 . . ?
H9A C9 H9C 109.5 . . ?
H9B C9 H9C 109.5 . . ?
C2 C7 H7A 109.5 . . ?
C2 C7 H7B 109.5 . . ?
C2 C7 H7C 109.5 . . ?
H7A C7 H7B 109.5 . . ?
H7A C7 H7C 109.5 . . ?
H7B C7 H7C 109.5 . . ?
C4A C3A Mo1 74.5(10) . . ?
C4A C3A C2A 110.5(17) . . ?
C4A C3A C8A 124(2) . . ?
C2A C3A Mo1 73.2(9) . . ?
C2A C3A C8A 125.5(19) . . ?
C8A C3A Mo1 124.9(11) . . ?
C5A C1A Mo1 70.5(10) . . ?
C5A C1A C6A 130(2) . . ?
C2A C1A Mo1 71.4(10) . . ?
C2A C1A C5A 108.0(18) . . ?
C2A C1A C6A 121(2) . . ?
C6A C1A Mo1 130.8(14) . . ?
C1A C5A Mo1 73.0(10) . . ?
C4A C5A Mo1 73.3(10) . . ?
C4A C5A C1A 104.1(16) . . ?
C10A C5A Mo1 125.3(12) . . ?
C10A C5A C1A 127(2) . . ?
C10A C5A C4A 128(2) . . ?
C3A C4A Mo1 71.7(9) . . ?
C3A C4A C5A 110.2(17) . . ?
C3A C4A C9A 125(2) . . ?
C5A C4A Mo1 71.4(10) . . ?
C5A C4A C9A 125(2) . . ?
C9A C4A Mo1 126.0(12) . . ?
C3A C2A Mo1 72.0(9) . . ?
C3A C2A C1A 106.9(17) . . ?
C3A C2A C7A 124.6(19) . . ?
C1A C2A Mo1 73.5(11) . . ?
C1A C2A C7A 128(2) . . ?
C7A C2A Mo1 126.3(12) . . ?
C1A C6A H6AA 109.5 . . ?
C1A C6A H6AB 109.5 . . ?
C1A C6A H6AC 109.5 . . ?
H6AA C6A H6AB 109.5 . . ?
H6AA C6A H6AC 109.5 . . ?
H6AB C6A H6AC 109.5 . . ?
C5A C10A H10D 109.5 . . ?
C5A C10A H10E 109.5 . . ?
C5A C10A H10F 109.5 . . ?
H10D C10A H10E 109.5 . . ?
H10D C10A H10F 109.5 . . ?
H10E C10A H10F 109.5 . . ?
C3A C8A H8AA 109.5 . . ?
C3A C8A H8AB 109.5 . . ?
C3A C8A H8AC 109.5 . . ?
H8AA C8A H8AB 109.5 . . ?
H8AA C8A H8AC 109.5 . . ?
H8AB C8A H8AC 109.5 . . ?
C4A C9A H9AA 109.5 . . ?
C4A C9A H9AB 109.5 . . ?
C4A C9A H9AC 109.5 . . ?
H9AA C9A H9AB 109.5 . . ?
H9AA C9A H9AC 109.5 . . ?
H9AB C9A H9AC 109.5 . . ?
C2A C7A H7AA 109.5 . . ?
C2A C7A H7AB 109.5 . . ?
C2A C7A H7AC 109.5 . . ?
H7AA C7A H7AB 109.5 . . ?
H7AA C7A H7AC 109.5 . . ?
H7AB C7A H7AC 109.5 . . ?

loop_
_geom_bond_atom_site_label_1
_geom_bond_atom_site_label_2
_geom_bond_distance
_geom_bond_site_symmetry_2
_geom_bond_publ_flag
Mo1 Fe1 2.6667(8) . ?
Mo1 S2 2.3647(15) . ?
Mo1 S1 2.3481(17) . ?
Mo1 Cl1 2.4883(14) . ?
Mo1 S3 2.4198(15) . ?
Mo1 C3 2.335(13) . ?
Mo1 C1 2.358(15) . ?
Mo1 C5 2.308(10) . ?
Mo1 C4 2.292(10) . ?
Mo1 C2 2.383(12) . ?
Mo1 C3A 2.323(15) . ?
Mo1 C1A 2.37(2) . ?
Mo1 C5A 2.333(15) . ?
Mo1 C4A 2.357(18) . ?
Mo1 C2A 2.339(16) . ?
Fe1 S2 2.2885(16) . ?
Fe1 S1 2.2678(16) . ?
Fe1 Cl1 2.3160(15) . ?
Fe1 C14 2.101(5) . ?
Fe1 C11 2.162(5) . ?
Fe1 C12 2.149(6) . ?
Fe1 C15 2.152(5) . ?
Fe1 C13 2.115(5) . ?
S2 C24 1.856(7) . ?
S1 C21 1.851(8) . ?
S3 C23 1.793(8) . ?
S3 C22 1.818(8) . ?
P007 F008 1.567(6) . ?
P007 F00D 1.571(7) . ?
P007 F00E 1.578(6) . ?
P007 F00H 1.529(6) . ?
P007 F00R 1.508(8) . ?
P007 F00T 1.562(7) . ?
C14 C15 1.414(8) . ?
C14 C13 1.431(9) . ?
C14 C19 1.506(8) . ?
C11 C12 1.424(8) . ?
C11 C15 1.418(8) . ?
C11 C16 1.509(8) . ?
C12 C13 1.437(9) . ?
C12 C17 1.502(9) . ?
C15 C20 1.494(8) . ?
C13 C18 1.478(9) . ?
C3 C4 1.373(19) . ?
C3 C2 1.42(2) . ?
C3 C8 1.511(18) . ?
C16 H16A 0.9600 . ?
C16 H16B 0.9600 . ?
C16 H16C 0.9600 . ?
C1 C5 1.451(19) . ?
C1 C2 1.41(2) . ?
C1 C6 1.51(2) . ?
C19 H19A 0.9600 . ?
C19 H19B 0.9600 . ?
C19 H19C 0.9600 . ?
C20 H20A 0.9600 . ?
C20 H20B 0.9600 . ?
C20 H20C 0.9600 . ?
C17 H17A 0.9600 . ?
C17 H17B 0.9600 . ?
C17 H17C 0.9600 . ?
C21 H21A 0.9700 . ?
C21 H21B 0.9700 . ?
C21 C22 1.464(12) . ?
C18 H18A 0.9600 . ?
C18 H18B 0.9600 . ?
C18 H18C 0.9600 . ?
C5 C4 1.429(16) . ?
C5 C10 1.515(17) . ?
C24 H24A 0.9700 . ?
C24 H24B 0.9700 . ?
C24 C23 1.461(11) . ?
C4 C9 1.512(17) . ?
C23 H23A 0.9700 . ?
C23 H23B 0.9700 . ?
C2 C7 1.446(19) . ?
C22 H22A 0.9700 . ?
C22 H22B 0.9700 . ?
C6 H6A 0.9600 . ?
C6 H6B 0.9600 . ?
C6 H6C 0.9600 . ?
C10 H10A 0.9600 . ?
C10 H10B 0.9600 . ?
C10 H10C 0.9600 . ?
C8 H8A 0.9600 . ?
C8 H8B 0.9600 . ?
C8 H8C 0.9600 . ?
C9 H9A 0.9600 . ?
C9 H9B 0.9600 . ?
C9 H9C 0.9600 . ?
C7 H7A 0.9600 . ?
C7 H7B 0.9600 . ?
C7 H7C 0.9600 . ?
C3A C4A 1.36(3) . ?
C3A C2A 1.39(2) . ?
C3A C8A 1.52(2) . ?
C1A C5A 1.47(3) . ?
C1A C2A 1.42(3) . ?
C1A C6A 1.52(3) . ?
C5A C4A 1.42(3) . ?
C5A C10A 1.42(3) . ?
C4A C9A 1.50(2) . ?
C2A C7A 1.50(3) . ?
C6A H6AA 0.9600 . ?
C6A H6AB 0.9600 . ?
C6A H6AC 0.9600 . ?
C10A H10D 0.9600 . ?
C10A H10E 0.9600 . ?
C10A H10F 0.9600 . ?
C8A H8AA 0.9600 . ?
C8A H8AB 0.9600 . ?
C8A H8AC 0.9600 . ?
C9A H9AA 0.9600 . ?
C9A H9AB 0.9600 . ?
C9A H9AC 0.9600 . ?
C7A H7AA 0.9600 . ?
C7A H7AB 0.9600 . ?
C7A H7AC 0.9600 . ?

loop_
_geom_torsion_atom_site_label_1
_geom_torsion_atom_site_label_2
_geom_torsion_atom_site_label_3
_geom_torsion_atom_site_label_4
_geom_torsion
_geom_torsion_site_symmetry_1
_geom_torsion_site_symmetry_2
_geom_torsion_site_symmetry_3
_geom_torsion_site_symmetry_4
_geom_torsion_publ_flag
Mo1 S2 C24 C23 -18.2(7) . . . . ?
Mo1 S1 C21 C22 -35.8(6) . . . . ?
Mo1 S3 C23 C24 -38.7(8) . . . . ?
Mo1 S3 C22 C21 -42.2(6) . . . . ?
Mo1 C3 C4 C5 65.4(7) . . . . ?
Mo1 C3 C4 C9 -120.9(11) . . . . ?
Mo1 C3 C2 C1 -63.0(9) . . . . ?
Mo1 C3 C2 C7 118.1(13) . . . . ?
Mo1 C1 C5 C4 -64.0(7) . . . . ?
Mo1 C1 C5 C10 125.0(12) . . . . ?
Mo1 C1 C2 C3 62.3(9) . . . . ?
Mo1 C1 C2 C7 -118.7(12) . . . . ?
Mo1 C5 C4 C3 -66.8(8) . . . . ?
Mo1 C5 C4 C9 119.8(11) . . . . ?
Mo1 C3A C4A C5A 61.4(12) . . . . ?
Mo1 C3A C4A C9A -121.7(17) . . . . ?
Mo1 C3A C2A C1A -65.7(12) . . . . ?
Mo1 C3A C2A C7A 122.1(16) . . . . ?
Mo1 C1A C5A C4A -67.2(11) . . . . ?
Mo1 C1A C5A C10A 121.7(18) . . . . ?
Mo1 C1A C2A C3A 64.7(11) . . . . ?
Mo1 C1A C2A C7A -123.5(18) . . . . ?
Mo1 C5A C4A C3A -61.6(12) . . . . ?
Mo1 C5A C4A C9A 121.5(17) . . . . ?
Fe1 S2 C24 C23 -92.4(7) . . . . ?
Fe1 S1 C21 C22 38.9(6) . . . . ?
Fe1 C14 C15 C11 59.9(4) . . . . ?
Fe1 C14 C15 C20 -126.3(6) . . . . ?
Fe1 C14 C13 C12 -62.2(4) . . . . ?
Fe1 C14 C13 C18 121.0(6) . . . . ?
Fe1 C11 C12 C13 59.3(4) . . . . ?
Fe1 C11 C12 C17 -127.9(6) . . . . ?
Fe1 C11 C15 C14 -58.4(4) . . . . ?
Fe1 C11 C15 C20 128.0(6) . . . . ?
Fe1 C12 C13 C14 60.9(4) . . . . ?
Fe1 C12 C13 C18 -122.3(6) . . . . ?
S2 C24 C23 S3 37.9(9) . . . . ?
S1 C21 C22 S3 51.5(7) . . . . ?
C11 C12 C13 Fe1 -60.6(4) . . . . ?
C11 C12 C13 C14 0.3(6) . . . . ?
C11 C12 C13 C18 177.1(5) . . . . ?
C12 C11 C15 Fe1 60.8(4) . . . . ?
C12 C11 C15 C14 2.4(6) . . . . ?
C12 C11 C15 C20 -171.3(5) . . . . ?
C15 C14 C13 Fe1 63.4(4) . . . . ?
C15 C14 C13 C12 1.2(6) . . . . ?
C15 C14 C13 C18 -175.6(5) . . . . ?
C15 C11 C12 Fe1 -60.9(4) . . . . ?
C15 C11 C12 C13 -1.6(6) . . . . ?
C15 C11 C12 C17 171.2(6) . . . . ?
C13 C14 C15 Fe1 -62.1(4) . . . . ?
C13 C14 C15 C11 -2.2(6) . . . . ?
C13 C14 C15 C20 171.6(5) . . . . ?
C16 C11 C12 Fe1 131.3(6) . . . . ?
C16 C11 C12 C13 -169.4(5) . . . . ?
C16 C11 C12 C17 3.5(9) . . . . ?
C16 C11 C15 Fe1 -131.5(6) . . . . ?
C16 C11 C15 C14 170.2(5) . . . . ?
C16 C11 C15 C20 -3.5(9) . . . . ?
C1 C5 C4 Mo1 65.6(8) . . . . ?
C1 C5 C4 C3 -1.2(12) . . . . ?
C1 C5 C4 C9 -174.6(11) . . . . ?
C19 C14 C15 Fe1 121.2(6) . . . . ?
C19 C14 C15 C11 -178.9(5) . . . . ?
C19 C14 C15 C20 -5.0(9) . . . . ?
C19 C14 C13 Fe1 -120.1(6) . . . . ?
C19 C14 C13 C12 177.8(5) . . . . ?
C19 C14 C13 C18 1.0(9) . . . . ?
C17 C12 C13 Fe1 126.3(6) . . . . ?
C17 C12 C13 C14 -172.8(6) . . . . ?
C17 C12 C13 C18 4.0(9) . . . . ?
C5 C1 C2 Mo1 -62.2(9) . . . . ?
C5 C1 C2 C3 0.1(14) . . . . ?
C5 C1 C2 C7 179.0(11) . . . . ?
C4 C3 C2 Mo1 62.1(9) . . . . ?
C4 C3 C2 C1 -0.8(14) . . . . ?
C4 C3 C2 C7 -179.7(12) . . . . ?
C23 S3 C22 C21 -153.6(6) . . . . ?
C2 C3 C4 Mo1 -64.2(9) . . . . ?
C2 C3 C4 C5 1.3(13) . . . . ?
C2 C3 C4 C9 175.0(11) . . . . ?
C2 C1 C5 Mo1 64.6(9) . . . . ?
C2 C1 C5 C4 0.6(13) . . . . ?
C2 C1 C5 C10 -170.4(11) . . . . ?
C22 S3 C23 C24 72.9(7) . . . . ?
C6 C1 C5 Mo1 -128.4(12) . . . . ?
C6 C1 C5 C4 167.6(11) . . . . ?
C6 C1 C5 C10 -3.4(19) . . . . ?
C6 C1 C2 Mo1 132.4(15) . . . . ?
C6 C1 C2 C3 -165.3(14) . . . . ?
C6 C1 C2 C7 14(2) . . . . ?
C10 C5 C4 Mo1 -122.9(11) . . . . ?
C10 C5 C4 C3 170.3(11) . . . . ?
C10 C5 C4 C9 -3.1(17) . . . . ?
C8 C3 C4 Mo1 120.9(13) . . . . ?
C8 C3 C4 C5 -173.7(12) . . . . ?
C8 C3 C4 C9 0.0(19) . . . . ?
C8 C3 C2 Mo1 -122.5(12) . . . . ?
C8 C3 C2 C1 174.5(12) . . . . ?
C8 C3 C2 C7 -4(2) . . . . ?
C1A C5A C4A Mo1 67.0(11) . . . . ?
C1A C5A C4A C3A 5.4(19) . . . . ?
C1A C5A C4A C9A -171.5(17) . . . . ?
C5A C1A C2A Mo1 -61.3(12) . . . . ?
C5A C1A C2A C3A 3.4(19) . . . . ?
C5A C1A C2A C7A 175.2(16) . . . . ?
C4A C3A C2A Mo1 65.8(12) . . . . ?
C4A C3A C2A C1A 0.0(18) . . . . ?
C4A C3A C2A C7A -172.1(16) . . . . ?
C2A C3A C4A Mo1 -65.0(11) . . . . ?
C2A C3A C4A C5A -3.6(19) . . . . ?
C2A C3A C4A C9A 173.4(16) . . . . ?
C2A C1A C5A Mo1 61.9(13) . . . . ?
C2A C1A C5A C4A -5.3(19) . . . . ?
C2A C1A C5A C10A -176.4(17) . . . . ?
C6A C1A C5A Mo1 -128(2) . . . . ?
C6A C1A C5A C4A 165.3(19) . . . . ?
C6A C1A C5A C10A -6(3) . . . . ?
C6A C1A C2A Mo1 127.0(17) . . . . ?
C6A C1A C2A C3A -168.3(16) . . . . ?
C6A C1A C2A C7A 3(3) . . . . ?
C10A C5A C4A Mo1 -122.1(18) . . . . ?
C10A C5A C4A C3A 176.3(17) . . . . ?
C10A C5A C4A C9A -1(3) . . . . ?
C8A C3A C4A Mo1 122.0(15) . . . . ?
C8A C3A C4A C5A -176.7(15) . . . . ?
C8A C3A C4A C9A 0(3) . . . . ?
C8A C3A C2A Mo1 -121.3(15) . . . . ?
C8A C3A C2A C1A 172.9(16) . . . . ?
C8A C3A C2A C7A 1(3) . . . . ?
